data_7240858
loop_
_publ_author_name
'Kappler-Gratias, Sandrine'
'Bucher, L\'eo'
'Desbois, Nicolas'
'Rousselin, Yoann'
'Bystricky, Kerstin'
'Gros, Claude P.'
'Gallardo, Franck'

_publ_section_title
;
 A3- and A2B-fluorocorroles: synthesis, X-ray characterization and
 antiviral activity evaluation against human cytomegalovirus infection
;
_journal_name_full 'RSC Medicinal Chemistry'
_journal_paper_doi 10.1039/D0MD00127A
_journal_year 2020
_chemical_formula_moiety 'C37 H13 F13 N4, 2(C H4 O)'
_chemical_formula_sum 'C39 H21 F13 N4 O2'
_chemical_formula_weight 824.60
_space_group_crystal_system monoclinic
_space_group_IT_number 14
_space_group_name_Hall '-P 2ybc'
_space_group_name_H-M_alt 'P 1 21/c 1'
_atom_sites_solution_hydrogens mixed
_atom_sites_solution_primary dual
_audit_creation_date 2019-02-14
_audit_creation_method
;
Olex2 1.2
(compiled May 18 2018 14:05:52 for OlexSys, GUI svn.r5506)
;
_audit_update_record
;
2019-04-16 deposited with the CCDC.	2020-07-13 downloaded from the CCDC.
;
_cell_angle_alpha 90
_cell_angle_beta 104.5867(14)
_cell_angle_gamma 90
_cell_formula_units_Z 4
_cell_length_a 15.9471(7)
_cell_length_b 7.3379(3)
_cell_length_c 29.9200(12)
_cell_measurement_reflns_used 9877
_cell_measurement_temperature 100(1)
_cell_measurement_theta_max 66.76
_cell_measurement_theta_min 2.86
_cell_volume 3388.3(2)
_computing_cell_refinement 'SAINT V8.38A (Bruker, 2016)'
_computing_data_collection 'APEX3 (Bruker, 2015)'
_computing_data_reduction 'SAINT V8.38A (Bruker, 2016)'
_computing_molecular_graphics 'Olex2 (Dolomanov et al., 2009)'
_computing_publication_material 'Olex2 (Dolomanov et al., 2009)'
_computing_structure_refinement 'ShelXL (Sheldrick, 2015)'
_computing_structure_solution 'ShelXT (Sheldrick, 2015)'
_diffrn_ambient_temperature 100(1)
_diffrn_detector CMOS
_diffrn_detector_area_resol_mean '1024 x 1024'
_diffrn_detector_type 'Photon 100'
_diffrn_measured_fraction_theta_full 0.998
_diffrn_measured_fraction_theta_max 0.999
_diffrn_measurement_device '\k-geometry diffractometer'
_diffrn_measurement_device_type 'Bruker D8 VENTURE'
_diffrn_measurement_method '\f and \w scans''
_diffrn_radiation_collimation 'focusing mirrors'
_diffrn_radiation_monochromator 'QUAZAR MX multilayer optics'
_diffrn_radiation_probe x-ray
_diffrn_radiation_type CuK\a
_diffrn_radiation_wavelength 1.54178
_diffrn_reflns_av_unetI/netI 0.0317
_diffrn_reflns_Laue_measured_fraction_full 0.998
_diffrn_reflns_Laue_measured_fraction_max 0.999
_diffrn_reflns_limit_h_max 18
_diffrn_reflns_limit_h_min -19
_diffrn_reflns_limit_k_max 8
_diffrn_reflns_limit_k_min 0
_diffrn_reflns_limit_l_max 35
_diffrn_reflns_limit_l_min 0
_diffrn_reflns_number 11273
_diffrn_reflns_point_group_measured_fraction_full 0.998
_diffrn_reflns_point_group_measured_fraction_max 0.999
_diffrn_reflns_theta_full 66.762
_diffrn_reflns_theta_max 66.762
_diffrn_reflns_theta_min 2.863
_diffrn_source 'sealed X-ray tube'
_diffrn_source_target Cu
_diffrn_source_type 'high brilliance microfocus sealed tube, Cu'
_diffrn_standards_number 0
_exptl_absorpt_coefficient_mu 1.333
_exptl_absorpt_correction_T_max 0.70
_exptl_absorpt_correction_T_min 0.47
_exptl_absorpt_correction_type multi-scan
_exptl_absorpt_process_details
;
 TWINABS-2012/1 (Bruker,2012) was used for absorption correction.

Final HKLF 4 output contains 94043 reflections, Rint = 0.0595
 (69025 with I > 3sig(I), Rint = 0.0576)
;
_exptl_crystal_colour 'clear light violet'
_exptl_crystal_colour_lustre clear
_exptl_crystal_colour_modifier light
_exptl_crystal_colour_primary violet
_exptl_crystal_density_diffrn 1.616
_exptl_crystal_description plate
_exptl_crystal_F_000 1664
_exptl_crystal_recrystallization_method 'Re-crystallisation from solvent: methanol'
_exptl_crystal_size_max 0.62
_exptl_crystal_size_mid 0.3
_exptl_crystal_size_min 0.15
_refine_diff_density_max 0.360
_refine_diff_density_min -0.315
_refine_diff_density_rms 0.072
_refine_ls_extinction_method none
_refine_ls_goodness_of_fit_ref 1.117
_refine_ls_hydrogen_treatment mixed
_refine_ls_matrix_type full
_refine_ls_number_parameters 537
_refine_ls_number_reflns 11273
_refine_ls_number_restraints 0
_refine_ls_restrained_S_all 1.117
_refine_ls_R_factor_all 0.0560
_refine_ls_R_factor_gt 0.0525
_refine_ls_shift/su_max 0.000
_refine_ls_shift/su_mean 0.000
_refine_ls_structure_factor_coef Fsqd
_refine_ls_weighting_details 'w=1/[\s^2^(Fo^2^)+(0.0578P)^2^+2.3089P] where P=(Fo^2^+2Fc^2^)/3'
_refine_ls_weighting_scheme calc
_refine_ls_wR_factor_gt 0.1404
_refine_ls_wR_factor_ref 0.1431
_reflns_Friedel_coverage 0.000
_reflns_number_gt 10369
_reflns_number_total 11273
_reflns_threshold_expression 'I > 2\s(I)'
_cod_data_source_file d0md00127a2.cif
_cod_data_source_block Compound_17
_cod_database_code 7240858
_publcif_datablock.id {00ef8392-d53f-4ed8-b0da-70108f629f9b}

_shelx_shelxl_version_number 2018/3
_shelx_space_group_comment
;
The symmetry employed for this shelxl refinement is uniquely defined
by the following loop, which should always be used as a source of
symmetry information in preference to the above space-group names.
They are only intended as comments.
;
_shelx_estimated_absorpt_t_max 0.825
_shelx_estimated_absorpt_t_min 0.492
_olex2_refinement_description
;
1. Twinned data refinement
 Scales: 0.8842(6)
 0.1158(6)
2. Fixed Uiso
 At 1.2 times of:
  All C(H) groups, All N(H) groups
 At 1.5 times of:
  All C(H,H,H) groups, All O(H) groups
3.a Fixed occupancy and ADP/Uiso:
 H1, H2, H3
3.b Aromatic/amide H refined with riding coordinates:
 C4(H4), C5(H5), C8(H8), C9(H9), C13(H13), C14(H14), C18(H18), C19(H19),
 C23(H23), C35(H35)
3.c Idealised Me refined as rotating group:
 C38(H38A,H38B,H38C), C39(H39A,H39B,H39C)
3.d Idealised tetrahedral OH refined as rotating group:
 O1(H1A), O2(H2A)
;
_olex2_diffrn_ambient_temperature_device 'Oxford Cryosystems'
_olex2_exptl_crystal_mounting_method 'The crystal was mounted on a MITIGEN holder oil'
_olex2_submission_special_instructions 'No special instructions were received'

loop_
_space_group_symop_operation_xyz
'x, y, z'
'-x, y+1/2, -z+1/2'
'-x, -y, -z'
'x, -y-1/2, z-1/2'

loop_
_atom_site_label
_atom_site_type_symbol
_atom_site_fract_x
_atom_site_fract_y
_atom_site_fract_z
_atom_site_U_iso_or_equiv
_atom_site_adp_type
_atom_site_occupancy
_atom_site_site_symmetry_order
_atom_site_calc_flag
_atom_site_refinement_flags_posn
_atom_site_refinement_flags_adp
_atom_site_refinement_flags_occupancy
_atom_site_disorder_assembly
_atom_site_disorder_group
F1 F 0.84865(11) 0.0478(2) 0.25573(6) 0.0384(4) Uani 1 1 d . . . . .
F2 F 0.96175(14) -0.0029(3) 0.20554(7) 0.0606(6) Uani 1 1 d . . . . .
F3 F 0.91994(13) 0.6031(3) 0.15131(7) 0.0618(6) Uani 1 1 d . . . . .
F4 F 0.80896(12) 0.6594(3) 0.20337(6) 0.0447(4) Uani 1 1 d . . . . .
F5 F 0.85801(11) 0.5521(2) 0.47949(5) 0.0377(4) Uani 1 1 d . . . . .
F6 F 0.98289(11) 0.4892(2) 0.55695(6) 0.0402(4) Uani 1 1 d . . . . .
F7 F 1.02573(9) 0.1419(2) 0.58518(5) 0.0320(4) Uani 1 1 d . . . . .
F8 F 0.93824(10) -0.1414(2) 0.53689(5) 0.0316(3) Uani 1 1 d . . . . .
F9 F 0.81008(10) -0.0799(2) 0.46051(5) 0.0350(4) Uani 1 1 d . . . . .
F10 F 0.33886(11) 0.6740(2) 0.38668(6) 0.0398(4) Uani 1 1 d . . . . .
F11 F 0.19445(12) 0.6346(3) 0.41450(7) 0.0469(5) Uani 1 1 d . . . . .
F12 F 0.25522(12) 0.0104(2) 0.44185(6) 0.0453(4) Uani 1 1 d . . . . .
F13 F 0.39990(10) 0.0465(2) 0.41315(5) 0.0350(4) Uani 1 1 d . . . . .
N1 N 0.74414(14) 0.3305(3) 0.34040(7) 0.0248(4) Uani 1 1 d . . . . .
H1 H 0.688(2) 0.337(4) 0.3347(10) 0.030 Uiso 1 1 d . . . . .
N2 N 0.62494(14) 0.4947(3) 0.26865(7) 0.0253(5) Uani 1 1 d . . . . .
H2 H 0.643(2) 0.559(4) 0.2914(11) 0.030 Uiso 1 1 d . . . . .
N3 N 0.50286(14) 0.4759(3) 0.31380(7) 0.0261(5) Uani 1 1 d . . . . .
H3 H 0.552(2) 0.456(4) 0.3293(11) 0.031 Uiso 1 1 d . . . . .
N4 N 0.60803(14) 0.3376(3) 0.38942(7) 0.0259(5) Uani 1 1 d . . . . .
C1 C 0.79460(16) 0.3437(3) 0.30922(9) 0.0256(5) Uani 1 1 d . . . . .
C2 C 0.76473(16) 0.3877(4) 0.26195(9) 0.0262(5) Uani 1 1 d . . . . .
C3 C 0.67922(17) 0.4448(3) 0.24158(8) 0.0257(5) Uani 1 1 d . . . . .
C4 C 0.62701(17) 0.4335(4) 0.19588(9) 0.0292(6) Uani 1 1 d . . . . .
H4 H 0.646961 0.406539 0.169252 0.035 Uiso 1 1 calc R . . . .
C5 C 0.54240(17) 0.4679(4) 0.19638(9) 0.0289(6) Uani 1 1 d . . . . .
H5 H 0.493809 0.467670 0.170370 0.035 Uiso 1 1 calc R . . . .
C6 C 0.54087(16) 0.5038(3) 0.24262(8) 0.0249(5) Uani 1 1 d . . . . .
C7 C 0.47597(17) 0.5013(3) 0.26711(8) 0.0255(5) Uani 1 1 d . . . . .
C8 C 0.38444(17) 0.4926(4) 0.25553(9) 0.0287(6) Uani 1 1 d . . . . .
H8 H 0.347022 0.508394 0.225599 0.034 Uiso 1 1 calc R . . . .
C9 C 0.35923(17) 0.4571(4) 0.29554(9) 0.0292(6) Uani 1 1 d . . . . .
H9 H 0.301243 0.445411 0.298019 0.035 Uiso 1 1 calc R . . . .
C10 C 0.43515(16) 0.4409(4) 0.33243(9) 0.0269(5) Uani 1 1 d . . . . .
C11 C 0.45093(17) 0.3823(3) 0.37868(9) 0.0268(5) Uani 1 1 d . . . . .
C12 C 0.53446(17) 0.3406(3) 0.40581(9) 0.0265(5) Uani 1 1 d . . . . .
C13 C 0.55819(17) 0.3000(4) 0.45468(9) 0.0286(6) Uani 1 1 d . . . . .
H13 H 0.519818 0.292172 0.474288 0.034 Uiso 1 1 calc R . . . .
C14 C 0.64509(17) 0.2751(4) 0.46739(9) 0.0277(5) Uani 1 1 d . . . . .
H14 H 0.679293 0.248305 0.497545 0.033 Uiso 1 1 calc R . . . .
C15 C 0.67580(16) 0.2973(3) 0.42610(8) 0.0255(5) Uani 1 1 d . . . . .
C16 C 0.76247(16) 0.2758(3) 0.42350(8) 0.0249(5) Uani 1 1 d . . . . .
C17 C 0.79369(16) 0.2908(3) 0.38380(8) 0.0247(5) Uani 1 1 d . . . . .
C18 C 0.88040(16) 0.2736(3) 0.37983(9) 0.0266(5) Uani 1 1 d . . . . .
H18 H 0.929534 0.244832 0.404196 0.032 Uiso 1 1 calc R . . . .
C19 C 0.88075(17) 0.3057(4) 0.33483(9) 0.0275(5) Uani 1 1 d . . . . .
H19 H 0.930354 0.303092 0.322698 0.033 Uiso 1 1 calc R . . . .
C20 C 0.82505(17) 0.3570(4) 0.23206(9) 0.0299(6) Uani 1 1 d . . . . .
C21 C 0.84493(18) 0.4935(4) 0.20413(10) 0.0362(6) Uani 1 1 d . . . . .
C22 C 0.9031(2) 0.4644(5) 0.17746(10) 0.0455(8) Uani 1 1 d . . . . .
C23 C 0.9440(2) 0.2992(6) 0.17763(11) 0.0509(9) Uani 1 1 d . . . . .
H23 H 0.984556 0.280418 0.159643 0.061 Uiso 1 1 calc R . . . .
C24 C 0.9244(2) 0.1626(5) 0.20451(10) 0.0438(8) Uani 1 1 d . . . . .
C25 C 0.86579(18) 0.1897(4) 0.23103(9) 0.0342(6) Uani 1 1 d . . . . .
C26 C 0.82986(16) 0.2384(3) 0.46708(8) 0.0238(5) Uani 1 1 d . . . . .
C27 C 0.87615(17) 0.3794(3) 0.49292(9) 0.0278(5) Uani 1 1 d . . . . .
C28 C 0.94112(17) 0.3489(4) 0.53248(9) 0.0284(6) Uani 1 1 d . . . . .
C29 C 0.96217(16) 0.1738(4) 0.54715(8) 0.0257(5) Uani 1 1 d . . . . .
C30 C 0.91748(16) 0.0298(3) 0.52254(9) 0.0257(5) Uani 1 1 d . . . . .
C31 C 0.85207(16) 0.0634(4) 0.48331(8) 0.0264(5) Uani 1 1 d . . . . .
C32 C 0.37422(17) 0.3616(4) 0.39793(8) 0.0280(6) Uani 1 1 d . . . . .
C33 C 0.31925(18) 0.5071(4) 0.39933(9) 0.0315(6) Uani 1 1 d . . . . .
C34 C 0.24468(19) 0.4874(4) 0.41430(10) 0.0350(6) Uani 1 1 d . . . . .
C35 C 0.22159(19) 0.3209(4) 0.42871(10) 0.0369(6) Uani 1 1 d . . . . .
H35 H 0.169912 0.306894 0.438679 0.044 Uiso 1 1 calc R . . . .
C36 C 0.27547(19) 0.1761(4) 0.42822(9) 0.0343(6) Uani 1 1 d . . . . .
C37 C 0.35050(18) 0.1947(4) 0.41331(9) 0.0297(6) Uani 1 1 d . . . . .
O1 O 0.60762(15) 0.8809(3) 0.40548(7) 0.0444(5) Uani 1 1 d . . . . .
H1A H 0.611562 0.993712 0.410287 0.067 Uiso 1 1 calc GR . . . .
C38 C 0.5968(3) 0.7916(5) 0.44534(12) 0.0559(9) Uani 1 1 d . . . . .
H38A H 0.535262 0.791306 0.445199 0.084 Uiso 1 1 calc GR . . . .
H38B H 0.630015 0.855533 0.472884 0.084 Uiso 1 1 calc GR . . . .
H38C H 0.617526 0.665741 0.445658 0.084 Uiso 1 1 calc GR . . . .
O2 O 0.68405(13) 0.7394(3) 0.34101(7) 0.0382(5) Uani 1 1 d . . . . .
H2A H 0.663179 0.771070 0.362946 0.057 Uiso 1 1 calc GR . . . .
C39 C 0.7742(2) 0.7803(5) 0.35220(12) 0.0450(7) Uani 1 1 d . . . . .
H39A H 0.797096 0.757517 0.325228 0.068 Uiso 1 1 calc GR . . . .
H39B H 0.804660 0.702878 0.377877 0.068 Uiso 1 1 calc GR . . . .
H39C H 0.783038 0.908662 0.361212 0.068 Uiso 1 1 calc GR . . . .

loop_
_atom_site_aniso_label
_atom_site_aniso_U_11
_atom_site_aniso_U_22
_atom_site_aniso_U_33
_atom_site_aniso_U_23
_atom_site_aniso_U_13
_atom_site_aniso_U_12
F1 0.0419(9) 0.0360(9) 0.0374(9) -0.0027(7) 0.0102(7) 0.0063(7)
F2 0.0578(12) 0.0741(14) 0.0544(12) -0.0095(10) 0.0227(10) 0.0275(11)
F3 0.0497(11) 0.0931(17) 0.0484(11) 0.0261(11) 0.0231(9) -0.0024(11)
F4 0.0450(10) 0.0446(10) 0.0477(10) 0.0136(8) 0.0174(8) 0.0020(8)
F5 0.0470(10) 0.0219(8) 0.0371(9) -0.0002(6) -0.0030(7) 0.0022(7)
F6 0.0461(10) 0.0289(9) 0.0370(9) -0.0069(7) -0.0057(7) -0.0029(7)
F7 0.0296(8) 0.0381(9) 0.0241(7) 0.0018(6) -0.0009(6) 0.0014(6)
F8 0.0335(8) 0.0249(8) 0.0330(8) 0.0071(6) 0.0021(6) 0.0009(6)
F9 0.0387(9) 0.0236(8) 0.0357(8) 0.0004(6) -0.0038(7) -0.0037(6)
F10 0.0445(9) 0.0306(9) 0.0509(10) 0.0067(7) 0.0245(8) 0.0036(7)
F11 0.0439(10) 0.0441(10) 0.0614(11) 0.0076(9) 0.0296(9) 0.0111(8)
F12 0.0491(10) 0.0395(10) 0.0529(11) 0.0097(8) 0.0230(9) -0.0071(8)
F13 0.0386(9) 0.0296(8) 0.0379(8) 0.0038(7) 0.0116(7) 0.0012(7)
N1 0.0238(11) 0.0282(11) 0.0218(10) 0.0010(8) 0.0043(8) 0.0014(9)
N2 0.0277(11) 0.0263(11) 0.0212(10) -0.0034(8) 0.0049(9) 0.0003(9)
N3 0.0224(10) 0.0316(12) 0.0232(10) 0.0019(9) 0.0036(9) 0.0015(9)
N4 0.0257(11) 0.0265(11) 0.0248(10) 0.0003(8) 0.0047(8) 0.0007(9)
C1 0.0288(13) 0.0231(12) 0.0257(12) -0.0015(10) 0.0083(10) 0.0002(10)
C2 0.0282(13) 0.0259(13) 0.0250(12) -0.0012(10) 0.0075(10) -0.0006(10)
C3 0.0309(13) 0.0237(13) 0.0235(12) 0.0000(10) 0.0090(10) -0.0016(10)
C4 0.0332(14) 0.0306(14) 0.0242(12) -0.0001(10) 0.0082(10) 0.0009(11)
C5 0.0305(13) 0.0307(14) 0.0232(12) 0.0002(10) 0.0025(10) 0.0005(11)
C6 0.0282(13) 0.0220(12) 0.0231(12) 0.0019(9) 0.0037(10) 0.0014(10)
C7 0.0288(13) 0.0228(13) 0.0237(12) 0.0002(10) 0.0041(10) 0.0017(10)
C8 0.0283(13) 0.0280(13) 0.0275(13) -0.0009(10) 0.0031(10) 0.0017(10)
C9 0.0264(13) 0.0303(14) 0.0306(13) -0.0019(11) 0.0068(10) 0.0019(10)
C10 0.0264(12) 0.0251(13) 0.0295(13) -0.0014(10) 0.0078(10) 0.0000(10)
C11 0.0295(13) 0.0241(13) 0.0275(12) -0.0009(10) 0.0087(10) -0.0003(10)
C12 0.0285(13) 0.0248(13) 0.0261(12) 0.0004(10) 0.0067(10) -0.0014(10)
C13 0.0312(13) 0.0300(14) 0.0257(13) 0.0027(10) 0.0091(10) -0.0015(11)
C14 0.0316(13) 0.0276(13) 0.0231(12) 0.0020(10) 0.0057(10) 0.0005(11)
C15 0.0289(13) 0.0230(13) 0.0231(12) 0.0014(9) 0.0037(10) -0.0001(10)
C16 0.0282(13) 0.0216(12) 0.0236(12) -0.0004(10) 0.0042(10) 0.0000(10)
C17 0.0276(12) 0.0201(12) 0.0243(12) 0.0000(9) 0.0025(10) -0.0003(10)
C18 0.0267(13) 0.0246(13) 0.0264(13) -0.0014(10) 0.0028(10) 0.0000(10)
C19 0.0271(13) 0.0275(13) 0.0283(13) -0.0016(10) 0.0073(10) -0.0006(10)
C20 0.0252(12) 0.0430(16) 0.0206(12) -0.0008(11) 0.0038(10) 0.0002(11)
C21 0.0314(14) 0.0469(18) 0.0298(14) 0.0054(12) 0.0069(11) 0.0034(13)
C22 0.0345(15) 0.074(2) 0.0293(14) 0.0110(15) 0.0104(12) -0.0024(15)
C23 0.0351(16) 0.088(3) 0.0327(16) -0.0009(16) 0.0145(13) 0.0084(17)
C24 0.0371(16) 0.061(2) 0.0329(15) -0.0064(14) 0.0086(13) 0.0125(15)
C25 0.0309(14) 0.0451(17) 0.0257(13) -0.0041(12) 0.0052(11) 0.0033(12)
C26 0.0244(12) 0.0268(13) 0.0212(12) 0.0011(10) 0.0073(9) 0.0015(10)
C27 0.0331(13) 0.0229(13) 0.0273(13) 0.0006(10) 0.0072(11) 0.0009(11)
C28 0.0304(13) 0.0288(14) 0.0249(12) -0.0067(10) 0.0049(10) -0.0034(11)
C29 0.0250(12) 0.0316(14) 0.0205(11) 0.0015(10) 0.0055(10) 0.0006(10)
C30 0.0262(12) 0.0252(13) 0.0268(12) 0.0047(10) 0.0086(10) 0.0022(10)
C31 0.0282(13) 0.0257(13) 0.0257(12) -0.0012(10) 0.0075(10) -0.0026(10)
C32 0.0280(13) 0.0328(14) 0.0224(12) -0.0012(10) 0.0047(10) -0.0014(11)
C33 0.0339(14) 0.0314(14) 0.0303(13) 0.0030(11) 0.0103(11) -0.0006(11)
C34 0.0328(14) 0.0393(16) 0.0350(14) 0.0023(12) 0.0127(12) 0.0061(12)
C35 0.0336(15) 0.0455(17) 0.0354(15) 0.0038(13) 0.0156(12) -0.0021(13)
C36 0.0374(15) 0.0356(15) 0.0303(14) 0.0042(11) 0.0093(12) -0.0061(12)
C37 0.0325(14) 0.0304(14) 0.0254(12) 0.0013(10) 0.0058(11) 0.0009(11)
O1 0.0538(13) 0.0383(12) 0.0391(11) -0.0065(9) 0.0079(10) 0.0012(10)
C38 0.076(3) 0.0434(19) 0.0493(19) 0.0007(15) 0.0173(18) -0.0063(18)
O2 0.0413(11) 0.0390(11) 0.0322(10) -0.0067(9) 0.0055(8) -0.0017(9)
C39 0.0420(17) 0.0408(17) 0.0500(18) -0.0146(14) 0.0072(14) -0.0088(14)

loop_
_atom_type_symbol
_atom_type_description
_atom_type_scat_dispersion_real
_atom_type_scat_dispersion_imag
_atom_type_scat_source
C C 0.0181 0.0091 'International Tables Vol C Tables 4.2.6.8 and 6.1.1.4'
H H 0.0000 0.0000 'International Tables Vol C Tables 4.2.6.8 and 6.1.1.4'
F F 0.0727 0.0534 'International Tables Vol C Tables 4.2.6.8 and 6.1.1.4'
N N 0.0311 0.0180 'International Tables Vol C Tables 4.2.6.8 and 6.1.1.4'
O O 0.0492 0.0322 'International Tables Vol C Tables 4.2.6.8 and 6.1.1.4'

loop_
_geom_angle_atom_site_label_1
_geom_angle_atom_site_label_2
_geom_angle_atom_site_label_3
_geom_angle
_geom_angle_site_symmetry_1
_geom_angle_site_symmetry_3
_geom_angle_publ_flag
C1 N1 H1 128(2) . . ?
C17 N1 H1 121(2) . . ?
C17 N1 C1 111.1(2) . . ?
C3 N2 H2 121(2) . . ?
C6 N2 H2 122(2) . . ?
C6 N2 C3 110.4(2) . . ?
C7 N3 H3 128(2) . . ?
C10 N3 H3 119(2) . . ?
C10 N3 C7 111.6(2) . . ?
C15 N4 C12 106.8(2) . . ?
N1 C1 C2 125.9(2) . . ?
N1 C1 C19 105.7(2) . . ?
C2 C1 C19 128.4(2) . . ?
C1 C2 C20 117.5(2) . . ?
C3 C2 C1 123.2(2) . . ?
C3 C2 C20 119.1(2) . . ?
N2 C3 C2 120.5(2) . . ?
N2 C3 C4 106.3(2) . . ?
C2 C3 C4 132.1(2) . . ?
C3 C4 H4 125.7 . . ?
C5 C4 C3 108.6(2) . . ?
C5 C4 H4 125.7 . . ?
C4 C5 H5 126.2 . . ?
C4 C5 C6 107.7(2) . . ?
C6 C5 H5 126.2 . . ?
N2 C6 C5 106.9(2) . . ?
N2 C6 C7 116.4(2) . . ?
C7 C6 C5 134.5(2) . . ?
N3 C7 C6 116.8(2) . . ?
N3 C7 C8 106.4(2) . . ?
C6 C7 C8 136.1(2) . . ?
C7 C8 H8 126.1 . . ?
C9 C8 C7 107.7(2) . . ?
C9 C8 H8 126.1 . . ?
C8 C9 H9 125.9 . . ?
C8 C9 C10 108.2(2) . . ?
C10 C9 H9 125.9 . . ?
N3 C10 C9 105.9(2) . . ?
N3 C10 C11 119.8(2) . . ?
C11 C10 C9 133.9(2) . . ?
C10 C11 C32 116.8(2) . . ?
C12 C11 C10 122.8(2) . . ?
C12 C11 C32 120.4(2) . . ?
N4 C12 C11 124.3(2) . . ?
N4 C12 C13 109.1(2) . . ?
C11 C12 C13 126.6(2) . . ?
C12 C13 H13 126.3 . . ?
C14 C13 C12 107.5(2) . . ?
C14 C13 H13 126.3 . . ?
C13 C14 H14 126.6 . . ?
C13 C14 C15 106.7(2) . . ?
C15 C14 H14 126.6 . . ?
N4 C15 C14 109.9(2) . . ?
N4 C15 C16 124.6(2) . . ?
C16 C15 C14 125.5(2) . . ?
C15 C16 C26 118.2(2) . . ?
C17 C16 C15 126.8(2) . . ?
C17 C16 C26 115.0(2) . . ?
N1 C17 C16 125.2(2) . . ?
N1 C17 C18 106.3(2) . . ?
C16 C17 C18 128.6(2) . . ?
C17 C18 H18 125.9 . . ?
C19 C18 C17 108.2(2) . . ?
C19 C18 H18 125.9 . . ?
C1 C19 H19 125.6 . . ?
C18 C19 C1 108.7(2) . . ?
C18 C19 H19 125.6 . . ?
C21 C20 C2 122.2(3) . . ?
C21 C20 C25 116.3(3) . . ?
C25 C20 C2 121.5(2) . . ?
F4 C21 C20 120.1(2) . . ?
F4 C21 C22 118.4(3) . . ?
C22 C21 C20 121.5(3) . . ?
F3 C22 C21 118.5(3) . . ?
F3 C22 C23 120.2(3) . . ?
C23 C22 C21 121.3(3) . . ?
C22 C23 H23 121.0 . . ?
C24 C23 C22 118.0(3) . . ?
C24 C23 H23 121.0 . . ?
F2 C24 C23 120.5(3) . . ?
F2 C24 C25 118.3(3) . . ?
C23 C24 C25 121.2(3) . . ?
F1 C25 C20 120.7(2) . . ?
F1 C25 C24 117.7(3) . . ?
C24 C25 C20 121.7(3) . . ?
C27 C26 C16 121.0(2) . . ?
C31 C26 C16 122.7(2) . . ?
C31 C26 C27 116.3(2) . . ?
F5 C27 C26 119.6(2) . . ?
F5 C27 C28 118.0(2) . . ?
C28 C27 C26 122.4(2) . . ?
F6 C28 C27 120.4(2) . . ?
F6 C28 C29 119.8(2) . . ?
C29 C28 C27 119.8(2) . . ?
F7 C29 C28 120.5(2) . . ?
F7 C29 C30 119.9(2) . . ?
C28 C29 C30 119.7(2) . . ?
F8 C30 C29 119.6(2) . . ?
F8 C30 C31 120.8(2) . . ?
C29 C30 C31 119.6(2) . . ?
F9 C31 C26 119.9(2) . . ?
F9 C31 C30 117.8(2) . . ?
C30 C31 C26 122.3(2) . . ?
C33 C32 C11 121.4(2) . . ?
C33 C32 C37 116.1(2) . . ?
C37 C32 C11 122.5(2) . . ?
F10 C33 C32 120.0(2) . . ?
F10 C33 C34 117.9(2) . . ?
C34 C33 C32 122.1(3) . . ?
F11 C34 C33 118.7(3) . . ?
F11 C34 C35 120.3(3) . . ?
C35 C34 C33 121.0(3) . . ?
C34 C35 H35 121.1 . . ?
C36 C35 C34 117.9(3) . . ?
C36 C35 H35 121.1 . . ?
F12 C36 C35 119.9(3) . . ?
F12 C36 C37 118.6(3) . . ?
C35 C36 C37 121.5(3) . . ?
F13 C37 C32 120.1(2) . . ?
F13 C37 C36 118.4(2) . . ?
C36 C37 C32 121.4(3) . . ?
C38 O1 H1A 109.5 . . ?
O1 C38 H38A 109.5 . . ?
O1 C38 H38B 109.5 . . ?
O1 C38 H38C 109.5 . . ?
H38A C38 H38B 109.5 . . ?
H38A C38 H38C 109.5 . . ?
H38B C38 H38C 109.5 . . ?
C39 O2 H2A 109.5 . . ?
O2 C39 H39A 109.5 . . ?
O2 C39 H39B 109.5 . . ?
O2 C39 H39C 109.5 . . ?
H39A C39 H39B 109.5 . . ?
H39A C39 H39C 109.5 . . ?
H39B C39 H39C 109.5 . . ?

loop_
_geom_bond_atom_site_label_1
_geom_bond_atom_site_label_2
_geom_bond_distance
_geom_bond_site_symmetry_2
_geom_bond_publ_flag
F1 C25 1.344(3) . ?
F2 C24 1.349(4) . ?
F3 C22 1.352(4) . ?
F4 C21 1.343(4) . ?
F5 C27 1.338(3) . ?
F6 C28 1.339(3) . ?
F7 C29 1.340(3) . ?
F8 C30 1.341(3) . ?
F9 C31 1.338(3) . ?
F10 C33 1.341(3) . ?
F11 C34 1.346(3) . ?
F12 C36 1.347(3) . ?
F13 C37 1.344(3) . ?
N1 H1 0.87(3) . ?
N1 C1 1.381(3) . ?
N1 C17 1.371(3) . ?
N2 H2 0.82(3) . ?
N2 C3 1.376(3) . ?
N2 C6 1.372(3) . ?
N3 H3 0.82(3) . ?
N3 C7 1.367(3) . ?
N3 C10 1.359(3) . ?
N4 C12 1.381(3) . ?
N4 C15 1.365(3) . ?
C1 C2 1.411(4) . ?
C1 C19 1.422(4) . ?
C2 C3 1.410(4) . ?
C2 C20 1.486(4) . ?
C3 C4 1.413(4) . ?
C4 H4 0.9500 . ?
C4 C5 1.377(4) . ?
C5 H5 0.9500 . ?
C5 C6 1.415(4) . ?
C6 C7 1.411(4) . ?
C7 C8 1.414(4) . ?
C8 H8 0.9500 . ?
C8 C9 1.380(4) . ?
C9 H9 0.9500 . ?
C9 C10 1.423(4) . ?
C10 C11 1.410(4) . ?
C11 C12 1.408(4) . ?
C11 C32 1.485(4) . ?
C12 C13 1.446(4) . ?
C13 H13 0.9500 . ?
C13 C14 1.354(4) . ?
C14 H14 0.9500 . ?
C14 C15 1.448(4) . ?
C15 C16 1.413(4) . ?
C16 C17 1.403(4) . ?
C16 C26 1.492(3) . ?
C17 C18 1.423(4) . ?
C18 H18 0.9500 . ?
C18 C19 1.368(4) . ?
C19 H19 0.9500 . ?
C20 C21 1.391(4) . ?
C20 C25 1.393(4) . ?
C21 C22 1.384(4) . ?
C22 C23 1.376(5) . ?
C23 H23 0.9500 . ?
C23 C24 1.369(5) . ?
C24 C25 1.385(4) . ?
C26 C27 1.388(4) . ?
C26 C31 1.387(4) . ?
C27 C28 1.381(4) . ?
C28 C29 1.372(4) . ?
C29 C30 1.379(4) . ?
C30 C31 1.382(4) . ?
C32 C33 1.389(4) . ?
C32 C37 1.393(4) . ?
C33 C34 1.380(4) . ?
C34 C35 1.376(4) . ?
C35 H35 0.9500 . ?
C35 C36 1.369(4) . ?
C36 C37 1.385(4) . ?
O1 H1A 0.8400 . ?
O1 C38 1.409(4) . ?
C38 H38A 0.9800 . ?
C38 H38B 0.9800 . ?
C38 H38C 0.9800 . ?
O2 H2A 0.8400 . ?
O2 C39 1.424(4) . ?
C39 H39A 0.9800 . ?
C39 H39B 0.9800 . ?
C39 H39C 0.9800 . ?

loop_
_geom_hbond_atom_site_label_D
_geom_hbond_atom_site_label_H
_geom_hbond_atom_site_label_A
_geom_hbond_distance_DH
_geom_hbond_distance_HA
_geom_hbond_distance_DA
_geom_hbond_angle_DHA
_geom_hbond_site_symmetry_A
_geom_hbond_publ_flag
N1 H1 N4 0.87(3) 2.31(3) 2.910(3) 126(3) . yes
N2 H2 O2 0.82(3) 1.97(3) 2.788(3) 173(3) . yes
N3 H3 N4 0.82(3) 1.99(3) 2.655(3) 137(3) . yes
O1 H1A N4 0.84 2.60 3.386(3) 157.0 1_565 yes
O2 H2A O1 0.84 1.90 2.733(3) 169.3 . yes

loop_
_geom_torsion_atom_site_label_1
_geom_torsion_atom_site_label_2
_geom_torsion_atom_site_label_3
_geom_torsion_atom_site_label_4
_geom_torsion
_geom_torsion_site_symmetry_1
_geom_torsion_site_symmetry_2
_geom_torsion_site_symmetry_3
_geom_torsion_site_symmetry_4
_geom_torsion_publ_flag
F2 C24 C25 F1 -1.0(4) . . . . ?
F2 C24 C25 C20 179.5(3) . . . . ?
F3 C22 C23 C24 -179.7(3) . . . . ?
F4 C21 C22 F3 -1.1(4) . . . . ?
F4 C21 C22 C23 178.2(3) . . . . ?
F5 C27 C28 F6 1.5(4) . . . . ?
F5 C27 C28 C29 -179.4(2) . . . . ?
F6 C28 C29 F7 -1.7(4) . . . . ?
F6 C28 C29 C30 178.3(2) . . . . ?
F7 C29 C30 F8 -0.1(4) . . . . ?
F7 C29 C30 C31 -179.9(2) . . . . ?
F8 C30 C31 F9 0.5(4) . . . . ?
F8 C30 C31 C26 -178.9(2) . . . . ?
F10 C33 C34 F11 1.5(4) . . . . ?
F10 C33 C34 C35 -178.6(3) . . . . ?
F11 C34 C35 C36 -179.4(3) . . . . ?
F12 C36 C37 F13 -0.1(4) . . . . ?
F12 C36 C37 C32 178.7(2) . . . . ?
N1 C1 C2 C3 7.5(4) . . . . ?
N1 C1 C2 C20 -167.3(2) . . . . ?
N1 C1 C19 C18 -0.7(3) . . . . ?
N1 C17 C18 C19 0.9(3) . . . . ?
N2 C3 C4 C5 -2.7(3) . . . . ?
N2 C6 C7 N3 -4.9(3) . . . . ?
N2 C6 C7 C8 -173.6(3) . . . . ?
N3 C7 C8 C9 -1.7(3) . . . . ?
N3 C10 C11 C12 -6.4(4) . . . . ?
N3 C10 C11 C32 175.0(2) . . . . ?
N4 C12 C13 C14 0.7(3) . . . . ?
N4 C15 C16 C17 -0.2(4) . . . . ?
N4 C15 C16 C26 177.8(2) . . . . ?
C1 N1 C17 C16 177.3(2) . . . . ?
C1 N1 C17 C18 -1.4(3) . . . . ?
C1 C2 C3 N2 12.8(4) . . . . ?
C1 C2 C3 C4 -153.8(3) . . . . ?
C1 C2 C20 C21 -126.9(3) . . . . ?
C1 C2 C20 C25 52.3(4) . . . . ?
C2 C1 C19 C18 178.7(3) . . . . ?
C2 C3 C4 C5 165.3(3) . . . . ?
C2 C20 C21 F4 -0.3(4) . . . . ?
C2 C20 C21 C22 178.1(3) . . . . ?
C2 C20 C25 F1 2.9(4) . . . . ?
C2 C20 C25 C24 -177.6(3) . . . . ?
C3 N2 C6 C5 -3.3(3) . . . . ?
C3 N2 C6 C7 162.4(2) . . . . ?
C3 C2 C20 C21 58.1(4) . . . . ?
C3 C2 C20 C25 -122.8(3) . . . . ?
C3 C4 C5 C6 0.7(3) . . . . ?
C4 C5 C6 N2 1.5(3) . . . . ?
C4 C5 C6 C7 -160.4(3) . . . . ?
C5 C6 C7 N3 155.7(3) . . . . ?
C5 C6 C7 C8 -13.0(5) . . . . ?
C6 N2 C3 C2 -165.9(2) . . . . ?
C6 N2 C3 C4 3.7(3) . . . . ?
C6 C7 C8 C9 167.8(3) . . . . ?
C7 N3 C10 C9 -4.0(3) . . . . ?
C7 N3 C10 C11 169.9(2) . . . . ?
C7 C8 C9 C10 -0.7(3) . . . . ?
C8 C9 C10 N3 2.9(3) . . . . ?
C8 C9 C10 C11 -169.8(3) . . . . ?
C9 C10 C11 C12 165.5(3) . . . . ?
C9 C10 C11 C32 -13.1(4) . . . . ?
C10 N3 C7 C6 -168.2(2) . . . . ?
C10 N3 C7 C8 3.6(3) . . . . ?
C10 C11 C12 N4 -5.6(4) . . . . ?
C10 C11 C12 C13 172.4(3) . . . . ?
C10 C11 C32 C33 -58.6(3) . . . . ?
C10 C11 C32 C37 118.0(3) . . . . ?
C11 C12 C13 C14 -177.6(3) . . . . ?
C11 C32 C33 F10 -5.6(4) . . . . ?
C11 C32 C33 C34 175.7(3) . . . . ?
C11 C32 C37 F13 3.2(4) . . . . ?
C11 C32 C37 C36 -175.6(2) . . . . ?
C12 N4 C15 C14 -0.5(3) . . . . ?
C12 N4 C15 C16 177.9(2) . . . . ?
C12 C11 C32 C33 122.8(3) . . . . ?
C12 C11 C32 C37 -60.6(4) . . . . ?
C12 C13 C14 C15 -0.9(3) . . . . ?
C13 C14 C15 N4 0.9(3) . . . . ?
C13 C14 C15 C16 -177.5(3) . . . . ?
C14 C15 C16 C17 177.9(2) . . . . ?
C14 C15 C16 C26 -4.1(4) . . . . ?
C15 N4 C12 C11 178.2(2) . . . . ?
C15 N4 C12 C13 -0.1(3) . . . . ?
C15 C16 C17 N1 0.3(4) . . . . ?
C15 C16 C17 C18 178.7(3) . . . . ?
C15 C16 C26 C27 -92.5(3) . . . . ?
C15 C16 C26 C31 89.7(3) . . . . ?
C16 C17 C18 C19 -177.7(2) . . . . ?
C16 C26 C27 F5 2.4(4) . . . . ?
C16 C26 C27 C28 -177.6(2) . . . . ?
C16 C26 C31 F9 -2.6(4) . . . . ?
C16 C26 C31 C30 176.8(2) . . . . ?
C17 N1 C1 C2 -178.2(2) . . . . ?
C17 N1 C1 C19 1.3(3) . . . . ?
C17 C16 C26 C27 85.8(3) . . . . ?
C17 C16 C26 C31 -92.0(3) . . . . ?
C17 C18 C19 C1 -0.1(3) . . . . ?
C19 C1 C2 C3 -171.8(3) . . . . ?
C19 C1 C2 C20 13.3(4) . . . . ?
C20 C2 C3 N2 -172.4(2) . . . . ?
C20 C2 C3 C4 21.0(4) . . . . ?
C20 C21 C22 F3 -179.6(3) . . . . ?
C20 C21 C22 C23 -0.2(5) . . . . ?
C21 C20 C25 F1 -177.9(2) . . . . ?
C21 C20 C25 C24 1.5(4) . . . . ?
C21 C22 C23 C24 1.0(5) . . . . ?
C22 C23 C24 F2 179.2(3) . . . . ?
C22 C23 C24 C25 -0.5(5) . . . . ?
C23 C24 C25 F1 178.6(3) . . . . ?
C23 C24 C25 C20 -0.8(5) . . . . ?
C25 C20 C21 F4 -179.5(2) . . . . ?
C25 C20 C21 C22 -1.0(4) . . . . ?
C26 C16 C17 N1 -177.8(2) . . . . ?
C26 C16 C17 C18 0.6(4) . . . . ?
C26 C27 C28 F6 -178.5(2) . . . . ?
C26 C27 C28 C29 0.6(4) . . . . ?
C27 C26 C31 F9 179.6(2) . . . . ?
C27 C26 C31 C30 -1.0(4) . . . . ?
C27 C28 C29 F7 179.2(2) . . . . ?
C27 C28 C29 C30 -0.8(4) . . . . ?
C28 C29 C30 F8 179.9(2) . . . . ?
C28 C29 C30 C31 0.1(4) . . . . ?
C29 C30 C31 F9 -179.8(2) . . . . ?
C29 C30 C31 C26 0.8(4) . . . . ?
C31 C26 C27 F5 -179.7(2) . . . . ?
C31 C26 C27 C28 0.3(4) . . . . ?
C32 C11 C12 N4 173.0(2) . . . . ?
C32 C11 C12 C13 -9.0(4) . . . . ?
C32 C33 C34 F11 -179.7(2) . . . . ?
C32 C33 C34 C35 0.2(4) . . . . ?
C33 C32 C37 F13 180.0(2) . . . . ?
C33 C32 C37 C36 1.2(4) . . . . ?
C33 C34 C35 C36 0.7(4) . . . . ?
C34 C35 C36 F12 -179.7(3) . . . . ?
C34 C35 C36 C37 -0.6(4) . . . . ?
C35 C36 C37 F13 -179.1(2) . . . . ?
C35 C36 C37 C32 -0.3(4) . . . . ?
C37 C32 C33 F10 177.7(2) . . . . ?
C37 C32 C33 C34 -1.1(4) . . . . ?

loop_
_twin_individual_id
_twin_individual_mass_fraction_refined
1 0.8842(6)
2 0.1158(6)
